data_1001426
loop_
_publ_author_name
'Leclaire, A'
'Borel, M M'
'Grandin, A'
'Raveau, B'

_publ_section_title
;
Non-stoichiometry in the KMo~2~P~3~O~12~-tunnel structure: the oxide
K~0.75~MoNbP~3~O~12~
;
_journal_coden_ASTM ACSCEE
_journal_name_full 'Acta Crystallographica C (39,1983-)'
_journal_page_first 1381
_journal_page_last 1383
_journal_volume 46
_journal_year 1990
_chemical_formula_structural 'K0.75 Mo Nb O (P O4) (P2 O7)'
_chemical_formula_sum 'K0.75 Mo Nb O12 P3'
_chemical_name_systematic
;
Potassium molybdenum niobium oxide phosphate diphosphate *
;
_space_group_IT_number 57
_symmetry_cell_setting orthorhombic
_symmetry_Int_Tables_number 57
_symmetry_space_group_name_Hall '-P 2c 2b'
_symmetry_space_group_name_H-M 'P b c m'
_cell_angle_alpha 90
_cell_angle_beta 90
_cell_angle_gamma 90
_cell_formula_units_Z 4
_cell_length_a 8.8518(5)
_cell_length_b 9.1453(11)
_cell_length_c 12.5174(11)
_cell_volume 1013.3
_refine_ls_R_factor_all 0.029
_cod_original_formula_sum 'K.75 Mo Nb O12 P3'
_cod_database_code 1001426

loop_
_symmetry_equiv_pos_as_xyz
x,y,z
-x,-y,1/2+z
x,1/2-y,-z
-x,1/2+y,1/2-z
-x,-y,-z
x,y,1/2-z
-x,1/2+y,z
x,1/2-y,1/2+z

loop_
_atom_site_label
_atom_site_type_symbol
_atom_site_symmetry_multiplicity
_atom_site_Wyckoff_symbol
_atom_site_fract_x
_atom_site_fract_y
_atom_site_fract_z
_atom_site_occupancy
_atom_site_attached_hydrogens
_atom_site_calc_flag
Mo1 Mo4+ 8 e 0.24695(7) 0.02586(4) 0.10063(3) 0.5 0 d
Nb1 Nb4+ 8 e 0.24695(7) 0.02586(4) 0.10063(3) 0.5 0 d
K1 K1+ 4 d -0.17042(67) 0.15917(50) 0.25 0.75 0 d
P1 P5+ 4 c -0.02884(19) 0.25 0. 1. 0 d
P2 P5+ 8 e 0.40255(15) 0.36752(16) 0.13221(12) 1. 0 d
O1 O2- 4 d 0.20537(65) 0.01597(71) 0.25 1. 0 d
O2 O2- 8 e 0.12745(49) -0.15602(49) 0.07173(39) 1. 0 d
O3 O2- 8 e 0.30155(48) 0.04000(51) -0.0627 1. 0 d
O4 O2- 8 e 0.37812(53) 0.20556(44) 0.12177(37) 1. 0 d
O5 O2- 8 e 0.43106(44) -0.10142(50) 0.12188(37) 1. 0 d
O6 O2- 8 e 0.06527(43) 0.15356(50) 0.07317(36) 1. 0 d
O7 O2- 4 d 0.35151(62) 0.41444(70) 0.25 1. 0 d

loop_
_atom_type_symbol
_atom_type_oxidation_number
Mo4+ 4.000
Nb4+ 4.250
K1+ 1.000
P5+ 5.000
O2- -2.000
